data_1543827
loop_
_publ_author_name
'Phatake, Ravindra S.'
'Patel, Pitambar'
'Ramana, Chepuri V.'

_publ_section_title
;
 Ir(III)-Catalyzed Carbenoid Functionalization of Benzamides: Synthesis of
 N-Methoxyisoquinolinediones and N-Methoxyisoquinolinones.
;
_journal_issue 12
_journal_name_full 'Organic letters'
_journal_page_first 2828
_journal_page_last 2831
_journal_paper_doi 10.1021/acs.orglett.6b01072
_journal_volume 18
_journal_year 2016
_chemical_formula_moiety 'C10 H8 Cl N O3'
_chemical_formula_sum 'C10 H8 Cl N O3'
_chemical_formula_weight 225.62
_chemical_name_systematic
;
 ?
;
_space_group_crystal_system monoclinic
_space_group_IT_number 14
_space_group_name_Hall '-P 2ybc'
_space_group_name_H-M_alt 'P 1 21/c 1'
_symmetry_space_group_name_Hall '-P 2ybc'
_symmetry_space_group_name_H-M 'P 1 21/c 1'
_atom_sites_solution_hydrogens geom
_audit_creation_method SHELXL-2013
_cell_angle_alpha 90
_cell_angle_beta 96.240(3)
_cell_angle_gamma 90
_cell_formula_units_Z 4
_cell_length_a 9.2286(6)
_cell_length_b 12.6651(9)
_cell_length_c 8.3177(6)
_cell_measurement_reflns_used 9962
_cell_measurement_temperature 296(2)
_cell_measurement_theta_max 28.28
_cell_measurement_theta_min 2.94
_cell_volume 966.42(12)
_computing_cell_refinement 'Bruker SAINT'
_computing_data_collection 'Bruker APEX2'
_computing_data_reduction 'Bruker SAINT'
_computing_molecular_graphics 'Bruker SHELXTL'
_computing_publication_material 'Bruker SHELXTL'
_computing_structure_refinement 'SHELXL-2014 (Sheldrick 2014)'
_computing_structure_solution 'SHELXS-97 (Sheldrick 2008)'
_diffrn_ambient_temperature 296(2)
_diffrn_measured_fraction_theta_full 0.999
_diffrn_measured_fraction_theta_max 1.000
_diffrn_measurement_device_type 'Bruker PHOTON 100 CMOS'
_diffrn_measurement_method '\f and \w scans'
_diffrn_radiation_type MoK\a
_diffrn_radiation_wavelength 0.71073
_diffrn_reflns_av_R_equivalents 0.0507
_diffrn_reflns_av_unetI/netI 0.0228
_diffrn_reflns_Laue_measured_fraction_full 0.999
_diffrn_reflns_Laue_measured_fraction_max 1.000
_diffrn_reflns_limit_h_max 12
_diffrn_reflns_limit_h_min -12
_diffrn_reflns_limit_k_max 16
_diffrn_reflns_limit_k_min -16
_diffrn_reflns_limit_l_max 11
_diffrn_reflns_limit_l_min -11
_diffrn_reflns_number 30222
_diffrn_reflns_point_group_measured_fraction_full 0.999
_diffrn_reflns_point_group_measured_fraction_max 1.000
_diffrn_reflns_theta_full 25.242
_diffrn_reflns_theta_max 28.345
_diffrn_reflns_theta_min 2.742
_exptl_absorpt_coefficient_mu 0.379
_exptl_absorpt_correction_T_max 0.954
_exptl_absorpt_correction_T_min 0.863
_exptl_absorpt_correction_type multi-scan
_exptl_absorpt_process_details 'BRUKER SADABS'
_exptl_crystal_colour yellow
_exptl_crystal_density_diffrn 1.551
_exptl_crystal_description BLOCK
_exptl_crystal_F_000 464
_exptl_crystal_size_max 0.498
_exptl_crystal_size_mid 0.325
_exptl_crystal_size_min 0.124
_refine_diff_density_max 0.550
_refine_diff_density_min -0.239
_refine_diff_density_rms 0.057
_refine_ls_extinction_method none
_refine_ls_goodness_of_fit_ref 1.024
_refine_ls_hydrogen_treatment RIDING
_refine_ls_matrix_type full
_refine_ls_number_parameters 137
_refine_ls_number_reflns 2406
_refine_ls_number_restraints 0
_refine_ls_restrained_S_all 1.024
_refine_ls_R_factor_all 0.0697
_refine_ls_R_factor_gt 0.0511
_refine_ls_shift/su_max 0.000
_refine_ls_shift/su_mean 0.000
_refine_ls_structure_factor_coef Fsqd
_refine_ls_weighting_details 'w=1/[\s^2^(Fo^2^)+(0.0818P)^2^+0.5798P] where P=(Fo^2^+2Fc^2^)/3'
_refine_ls_weighting_scheme calc
_refine_ls_wR_factor_gt 0.1419
_refine_ls_wR_factor_ref 0.1560
_reflns_Friedel_coverage 0.000
_reflns_number_gt 1876
_reflns_number_total 2406
_reflns_threshold_expression 'I > 2\s(I)'
_cod_data_source_file ol6b01072_si_002.cif
_cod_data_source_block 2CHLORO
_cod_depositor_comments
;
The following automatic conversions were performed:

'_exptl_absorpt_correction_type' value 'MULTI-SCAN' changed to
'multi-scan' according to
/usr/data/users/saulius/crontab/automatic-downloads/current/ACS/lib/dictionaries/cif_core.dic
dictionary named 'cif_core.dic' version 2.4.2 from 2011-04-26.

Automatic conversion script
Id: cif_fix_values 4268 2015-11-12 08:31:59Z antanas 
;
_cod_database_code 1543827
_shelx_space_group_comment
;
The symmetry employed for this shelxl refinement is uniquely defined
by the following loop, which should always be used as a source of
symmetry information in preference to the above space-group names.
They are only intended as comments.
;
_shelx_estimated_absorpt_t_min 0.834
_shelx_estimated_absorpt_t_max 0.955
_shelxl_version_number 2013-3

loop_
_space_group_symop_operation_xyz
'x, y, z'
'-x, y+1/2, -z+1/2'
'-x, -y, -z'
'x, -y-1/2, z-1/2'

loop_
_atom_site_label
_atom_site_type_symbol
_atom_site_fract_x
_atom_site_fract_y
_atom_site_fract_z
_atom_site_U_iso_or_equiv
_atom_site_adp_type
_atom_site_occupancy
_atom_site_site_symmetry_order
_atom_site_calc_flag
_atom_site_refinement_flags_posn
_atom_site_refinement_flags_adp
Cl1 Cl 0.64982(6) 0.25461(5) 1.06703(8) 0.0541(2) Uani 1 1 d . .
O1 O 0.3423(2) 0.23520(15) 1.0086(3) 0.0687(6) Uani 1 1 d . .
O2 O 0.07912(18) 0.30581(14) 0.9511(2) 0.0524(5) Uani 1 1 d . .
O3 O 0.0261(2) 0.4609(2) 0.7432(3) 0.0917(8) Uani 1 1 d . .
N1 N 0.19041(18) 0.35267(15) 0.8769(2) 0.0402(4) Uani 1 1 d . .
C1 C 0.3301(2) 0.31360(17) 0.9265(3) 0.0376(5) Uani 1 1 d . .
C2 C 0.1508(2) 0.43480(19) 0.7722(3) 0.0481(6) Uani 1 1 d . .
C3 C 0.2719(2) 0.48542(19) 0.6967(3) 0.0458(5) Uani 1 1 d . .
H3A H 0.2595 0.5613 0.7028 0.055 Uiso 1 1 calc R U
H3B H 0.2616 0.4665 0.5831 0.055 Uiso 1 1 calc R U
C4 C 0.5379(3) 0.52041(17) 0.7179(3) 0.0429(5) Uani 1 1 d . .
H4 H 0.5178 0.5762 0.6462 0.051 Uiso 1 1 calc R U
C5 C 0.6796(2) 0.49796(19) 0.7765(3) 0.0460(5) Uani 1 1 d . .
H5 H 0.7551 0.5387 0.7441 0.055 Uiso 1 1 calc R U
C6 C 0.7110(2) 0.41549(18) 0.8830(3) 0.0414(5) Uani 1 1 d . .
H6 H 0.8071 0.4005 0.9218 0.050 Uiso 1 1 calc R U
C7 C 0.5988(2) 0.35535(16) 0.9319(2) 0.0352(4) Uani 1 1 d . .
C8 C 0.4528(2) 0.37594(15) 0.8744(2) 0.0318(4) Uani 1 1 d . .
C9 C 0.4241(2) 0.45956(15) 0.7657(2) 0.0350(4) Uani 1 1 d . .
C10 C 0.0179(3) 0.2172(2) 0.8594(4) 0.0657(8) Uani 1 1 d . .
H10A H -0.0349 0.2418 0.7607 0.098 Uiso 1 1 calc R U
H10B H -0.0470 0.1796 0.9216 0.098 Uiso 1 1 calc R U
H10C H 0.0949 0.1709 0.8346 0.098 Uiso 1 1 calc R U

loop_
_atom_site_aniso_label
_atom_site_aniso_U_11
_atom_site_aniso_U_22
_atom_site_aniso_U_33
_atom_site_aniso_U_23
_atom_site_aniso_U_13
_atom_site_aniso_U_12
Cl1 0.0448(3) 0.0524(4) 0.0628(4) 0.0157(3) -0.0049(3) 0.0027(2)
O1 0.0472(10) 0.0579(11) 0.0983(16) 0.0389(11) -0.0035(10) -0.0119(8)
O2 0.0423(9) 0.0528(10) 0.0653(11) -0.0081(8) 0.0211(8) -0.0112(7)
O3 0.0372(10) 0.0985(17) 0.141(2) 0.0464(16) 0.0177(12) 0.0212(10)
N1 0.0305(8) 0.0410(10) 0.0503(10) 0.0006(8) 0.0106(7) -0.0035(7)
C1 0.0352(10) 0.0340(10) 0.0432(11) 0.0015(9) 0.0025(8) -0.0046(8)
C2 0.0356(11) 0.0452(13) 0.0639(14) 0.0020(11) 0.0075(10) 0.0071(9)
C3 0.0423(12) 0.0418(12) 0.0527(13) 0.0073(10) 0.0027(10) 0.0036(9)
C4 0.0517(12) 0.0348(10) 0.0445(12) 0.0039(9) 0.0155(10) -0.0031(9)
C5 0.0428(12) 0.0453(12) 0.0530(13) -0.0021(10) 0.0190(10) -0.0111(10)
C6 0.0314(9) 0.0463(12) 0.0473(12) -0.0071(9) 0.0083(8) -0.0020(8)
C7 0.0364(10) 0.0324(9) 0.0369(10) -0.0038(8) 0.0045(8) -0.0002(8)
C8 0.0327(9) 0.0282(9) 0.0352(9) -0.0046(7) 0.0076(7) -0.0016(7)
C9 0.0375(10) 0.0313(9) 0.0368(10) -0.0028(8) 0.0071(8) 0.0000(8)
C10 0.0463(14) 0.0643(17) 0.087(2) -0.0178(16) 0.0120(13) -0.0166(13)

loop_
_atom_type_symbol
_atom_type_description
_atom_type_scat_dispersion_real
_atom_type_scat_dispersion_imag
_atom_type_scat_source
C C 0.0033 0.0016 'International Tables Vol C Tables 4.2.6.8 and 6.1.1.4'
H H 0.0000 0.0000 'International Tables Vol C Tables 4.2.6.8 and 6.1.1.4'
Cl Cl 0.1484 0.1585 'International Tables Vol C Tables 4.2.6.8 and 6.1.1.4'
N N 0.0061 0.0033 'International Tables Vol C Tables 4.2.6.8 and 6.1.1.4'
O O 0.0106 0.0060 'International Tables Vol C Tables 4.2.6.8 and 6.1.1.4'

loop_
_geom_angle_atom_site_label_1
_geom_angle_atom_site_label_2
_geom_angle_atom_site_label_3
_geom_angle
N1 O2 C10 111.39(18)
C2 N1 O2 116.42(17)
C2 N1 C1 128.65(18)
O2 N1 C1 114.81(17)
O1 C1 N1 119.06(19)
O1 C1 C8 125.3(2)
N1 C1 C8 115.67(18)
O3 C2 N1 121.2(2)
O3 C2 C3 123.2(2)
N1 C2 C3 115.61(18)
C2 C3 C9 117.52(19)
C2 C3 H3A 107.9
C9 C3 H3A 107.9
C2 C3 H3B 107.9
C9 C3 H3B 107.9
H3A C3 H3B 107.2
C5 C4 C9 120.1(2)
C5 C4 H4 120.0
C9 C4 H4 120.0
C4 C5 C6 120.6(2)
C4 C5 H5 119.7
C6 C5 H5 119.7
C7 C6 C5 119.7(2)
C7 C6 H6 120.2
C5 C6 H6 120.2
C6 C7 C8 121.31(19)
C6 C7 Cl1 115.95(16)
C8 C7 Cl1 122.74(16)
C9 C8 C7 117.86(18)
C9 C8 C1 119.69(18)
C7 C8 C1 122.45(18)
C8 C9 C4 120.5(2)
C8 C9 C3 121.15(18)
C4 C9 C3 118.34(19)
O2 C10 H10A 109.5
O2 C10 H10B 109.5
H10A C10 H10B 109.5
O2 C10 H10C 109.5
H10A C10 H10C 109.5
H10B C10 H10C 109.5

loop_
_geom_bond_atom_site_label_1
_geom_bond_atom_site_label_2
_geom_bond_distance
Cl1 C7 1.732(2)
O1 C1 1.204(3)
O2 N1 1.388(2)
O2 C10 1.437(3)
O3 C2 1.196(3)
N1 C2 1.380(3)
N1 C1 1.400(3)
C1 C8 1.483(3)
C2 C3 1.485(3)
C3 C9 1.495(3)
C3 H3A 0.9700
C3 H3B 0.9700
C4 C5 1.375(3)
C4 C9 1.395(3)
C4 H4 0.9300
C5 C6 1.380(3)
C5 H5 0.9300
C6 C7 1.381(3)
C6 H6 0.9300
C7 C8 1.405(3)
C8 C9 1.399(3)
C10 H10A 0.9600
C10 H10B 0.9600
C10 H10C 0.9600

loop_
_geom_torsion_atom_site_label_1
_geom_torsion_atom_site_label_2
_geom_torsion_atom_site_label_3
_geom_torsion_atom_site_label_4
_geom_torsion
C10 O2 N1 C2 92.1(3)
C10 O2 N1 C1 -91.6(2)
C2 N1 C1 O1 -173.8(2)
O2 N1 C1 O1 10.3(3)
C2 N1 C1 C8 7.5(3)
O2 N1 C1 C8 -168.32(17)
O2 N1 C2 O3 -2.8(4)
C1 N1 C2 O3 -178.5(3)
O2 N1 C2 C3 178.73(19)
C1 N1 C2 C3 3.0(4)
O3 C2 C3 C9 168.9(3)
N1 C2 C3 C9 -12.7(3)
C9 C4 C5 C6 -0.1(3)
C4 C5 C6 C7 -0.4(3)
C5 C6 C7 C8 0.4(3)
C5 C6 C7 Cl1 -179.45(17)
C6 C7 C8 C9 0.0(3)
Cl1 C7 C8 C9 179.86(14)
C6 C7 C8 C1 -179.14(19)
Cl1 C7 C8 C1 0.7(3)
O1 C1 C8 C9 173.6(2)
N1 C1 C8 C9 -7.8(3)
O1 C1 C8 C7 -7.2(3)
N1 C1 C8 C7 171.34(18)
C7 C8 C9 C4 -0.5(3)
C1 C8 C9 C4 178.69(19)
C7 C8 C9 C3 178.94(18)
C1 C8 C9 C3 -1.9(3)
C5 C4 C9 C8 0.5(3)
C5 C4 C9 C3 -178.9(2)
C2 C3 C9 C8 12.4(3)
C2 C3 C9 C4 -168.1(2)
